data_4342781
loop_
_publ_author_name
'\/Dor\/devi\'c, Nemanja'
'Tay, Madelyn Qin Yi'
'Muthaiah, Senthilkumar'
'Ganguly, Rakesh'
'Dimi\'c, Du\<san'
'Vidovi\'c, Dragoslav'

_publ_section_title
;
 C-f bond activation by transient phosphenium dications.
;
_journal_issue 9
_journal_name_full 'Inorganic chemistry'
_journal_page_first 4180
_journal_page_last 4182
_journal_paper_doi 10.1021/ic5031125
_journal_volume 54
_journal_year 2015
_chemical_formula_sum 'C43 H34 Cl F7 P3 Sb'
_chemical_formula_weight 933.81
_space_group_crystal_system triclinic
_space_group_IT_number 2
_space_group_name_Hall '-P 1'
_space_group_name_H-M_alt 'P -1'
_symmetry_space_group_name_Hall '-P 1'
_symmetry_space_group_name_H-M 'P -1'
_atom_sites_solution_hydrogens geom
_cell_angle_alpha 89.7362(13)
_cell_angle_beta 79.2458(13)
_cell_angle_gamma 66.8080(12)
_cell_formula_units_Z 2
_cell_length_a 11.7973(4)
_cell_length_b 13.4325(5)
_cell_length_c 13.4603(5)
_cell_measurement_reflns_used 9885
_cell_measurement_temperature 93.(2)
_cell_measurement_theta_max 31.1396
_cell_measurement_theta_min 2.3479
_cell_volume 1920.60(12)
_computing_cell_refinement 'SAINT V8.34A (Bruker AXS Inc., 2013)'
_computing_data_collection 'APEX2 (Bruker AXS Inc., 2014)'
_computing_data_reduction 'SAINT V8.34A (Bruker AXS Inc., 2013)'
_computing_molecular_graphics 'XP (Bruker AXS Inc., 2014)'
_computing_publication_material 'APEX2 (Bruker AXS Inc., 2014)'
_computing_structure_refinement 'SHELXL-2014 (Sheldrick, 2014)'
_diffrn_ambient_temperature 93.(2)
_diffrn_detector_area_resol_mean 8.3333
_diffrn_measured_fraction_theta_full 0.987
_diffrn_measured_fraction_theta_max 0.987
_diffrn_measurement_device_type 'CCD area detector'
_diffrn_measurement_method 'phi and omega scans'
_diffrn_radiation_monochromator graphite
_diffrn_radiation_type MoK\a
_diffrn_radiation_wavelength 0.71073
_diffrn_reflns_av_R_equivalents 0.0309
_diffrn_reflns_av_unetI/netI 0.0282
_diffrn_reflns_limit_h_max 17
_diffrn_reflns_limit_h_min -17
_diffrn_reflns_limit_k_max 19
_diffrn_reflns_limit_k_min -19
_diffrn_reflns_limit_l_max 19
_diffrn_reflns_limit_l_min -19
_diffrn_reflns_number 45847
_diffrn_reflns_theta_full 31.29
_diffrn_reflns_theta_max 31.29
_diffrn_reflns_theta_min 2.99
_diffrn_source 'fine-focus sealed tube'
_exptl_absorpt_coefficient_mu 0.979
_exptl_absorpt_correction_T_max 0.76
_exptl_absorpt_correction_T_min 0.67
_exptl_absorpt_correction_type multi-scan
_exptl_absorpt_process_details 'SADABS V2014/3 (Bruker AXS Inc.)'
_exptl_crystal_colour colourless
_exptl_crystal_density_diffrn 1.615
_exptl_crystal_density_method 'not measured'
_exptl_crystal_description block
_exptl_crystal_F_000 936
_exptl_crystal_size_max 0.400
_exptl_crystal_size_mid 0.320
_exptl_crystal_size_min 0.300
_refine_diff_density_max 0.567
_refine_diff_density_min -0.447
_refine_ls_extinction_method none
_refine_ls_goodness_of_fit_ref 1.032
_refine_ls_hydrogen_treatment constr
_refine_ls_matrix_type full
_refine_ls_number_parameters 496
_refine_ls_number_reflns 12411
_refine_ls_number_restraints 0
_refine_ls_restrained_S_all 1.032
_refine_ls_R_factor_all 0.0293
_refine_ls_R_factor_gt 0.0244
_refine_ls_shift/su_max 0.003
_refine_ls_shift/su_mean 0.000
_refine_ls_structure_factor_coef Fsqd
_refine_ls_weighting_details 'w=1/[\s^2^(Fo^2^)+(0.0264P)^2^+1.1168P] where P=(Fo^2^+2Fc^2^)/3'
_refine_ls_weighting_scheme calc
_refine_ls_wR_factor_gt 0.0591
_refine_ls_wR_factor_ref 0.0616
_reflns_number_gt 11167
_reflns_number_total 12411
_reflns_threshold_expression 'I > 2\s(I)'
_cod_data_source_file ic5031125_si_003.cif
_cod_data_source_block I
_cod_depositor_comments 'Adding full bibliography for 4342779--4342781.cif.'
_cod_database_code 4342781

loop_
_space_group_symop_operation_xyz
'x, y, z'
'-x, -y, -z'

loop_
_atom_site_type_symbol
_atom_site_label
_atom_site_fract_x
_atom_site_fract_y
_atom_site_fract_z
_atom_site_U_iso_or_equiv
_atom_site_adp_type
_atom_site_calc_flag
_atom_site_refinement_flags_adp
_atom_site_refinement_flags_posn
_atom_site_occupancy
C C1 0.15090(12) 0.65333(10) 0.83397(10) 0.0097(2) Uani d . . 1
C C2 -0.05602(12) 0.82377(11) 0.96171(10) 0.0106(2) Uani d . . 1
C C3 -0.14369(13) 0.82935(12) 0.90239(11) 0.0135(2) Uani d . . 1
H H3 -0.1172 0.8137 0.831 0.016 Uiso calc U R 1
C C4 -0.26907(14) 0.85767(12) 0.94733(11) 0.0162(3) Uani d . . 1
H H4 -0.3284 0.862 0.9067 0.019 Uiso calc U R 1
C C5 -0.30785(14) 0.87973(12) 1.05186(12) 0.0173(3) Uani d . . 1
H H5 -0.3936 0.8983 1.0827 0.021 Uiso calc U R 1
C C6 -0.22186(14) 0.87465(12) 1.11106(11) 0.0160(3) Uani d . . 1
H H6 -0.2488 0.8896 1.1825 0.019 Uiso calc U R 1
C C7 -0.09587(14) 0.84767(11) 1.06645(10) 0.0127(2) Uani d . . 1
H H7 -0.0374 0.8456 1.1072 0.015 Uiso calc U R 1
C C8 0.19276(13) 0.77732(11) 1.00132(10) 0.0107(2) Uani d . . 1
C C9 0.20625(14) 0.69727(12) 1.07054(11) 0.0146(3) Uani d . . 1
H H9 0.175 0.6431 1.0626 0.017 Uiso calc U R 1
C C10 0.26516(14) 0.69684(12) 1.15082(11) 0.0163(3) Uani d . . 1
H H10 0.2732 0.643 1.1982 0.02 Uiso calc U R 1
C C11 0.31234(14) 0.77511(12) 1.16190(11) 0.0167(3) Uani d . . 1
H H11 0.3533 0.7742 1.2165 0.02 Uiso calc U R 1
C C12 0.29994(14) 0.85460(12) 1.09357(11) 0.0164(3) Uani d . . 1
H H12 0.333 0.9076 1.1012 0.02 Uiso calc U R 1
C C13 0.23887(13) 0.85673(11) 1.01370(11) 0.0132(2) Uani d . . 1
H H13 0.2286 0.9121 0.9678 0.016 Uiso calc U R 1
C C14 0.12699(13) 0.88027(11) 0.81837(10) 0.0105(2) Uani d . . 1
C C15 0.02176(13) 0.96359(11) 0.79449(10) 0.0126(2) Uani d . . 1
H H15 -0.0605 0.9728 0.8279 0.015 Uiso calc U R 1
C C16 0.03813(15) 1.03313(12) 0.72148(11) 0.0159(3) Uani d . . 1
H H16 -0.0334 1.0909 0.7063 0.019 Uiso calc U R 1
C C17 0.15740(16) 1.01908(12) 0.67084(11) 0.0179(3) Uani d . . 1
H H17 0.1673 1.065 0.6191 0.022 Uiso calc U R 1
C C18 0.26280(15) 0.93761(12) 0.69574(11) 0.0169(3) Uani d . . 1
H H18 0.3448 0.9283 0.6616 0.02 Uiso calc U R 1
C C19 0.24766(13) 0.86989(11) 0.77068(11) 0.0136(2) Uani d . . 1
H H19 0.3196 0.8162 0.7897 0.016 Uiso calc U R 1
C C20 0.31188(12) 0.46367(11) 0.68617(10) 0.0109(2) Uani d . . 1
C C21 0.38428(13) 0.37745(11) 0.73609(11) 0.0129(2) Uani d . . 1
H H21 0.4159 0.3914 0.792 0.015 Uiso calc U R 1
C C22 0.41002(14) 0.27111(11) 0.70381(12) 0.0159(3) Uani d . . 1
H H22 0.4574 0.2127 0.739 0.019 Uiso calc U R 1
C C23 0.36676(14) 0.24982(12) 0.62039(12) 0.0176(3) Uani d . . 1
H H23 0.3853 0.177 0.5982 0.021 Uiso calc U R 1
C C24 0.29634(15) 0.33532(12) 0.56970(12) 0.0172(3) Uani d . . 1
H H24 0.2671 0.3208 0.5125 0.021 Uiso calc U R 1
C C25 0.26831(14) 0.44228(12) 0.60223(11) 0.0141(3) Uani d . . 1
H H25 0.2197 0.5005 0.5675 0.017 Uiso calc U R 1
C C26 0.24291(13) 0.67705(11) 0.61684(10) 0.0111(2) Uani d . . 1
C C27 0.12624(13) 0.76086(11) 0.61692(10) 0.0115(2) Uani d . . 1
H H27 0.0605 0.7776 0.6751 0.014 Uiso calc U R 1
C C28 0.10561(14) 0.82013(12) 0.53209(11) 0.0148(3) Uani d . . 1
H H28 0.0263 0.8779 0.5327 0.018 Uiso calc U R 1
C C29 0.20083(15) 0.79479(13) 0.44689(12) 0.0192(3) Uani d . . 1
H H29 0.1884 0.8376 0.3904 0.023 Uiso calc U R 1
C C30 0.31461(15) 0.70687(14) 0.44389(12) 0.0202(3) Uani d . . 1
H H30 0.378 0.6874 0.3839 0.024 Uiso calc U R 1
C C31 0.33596(14) 0.64768(12) 0.52770(11) 0.0157(3) Uani d . . 1
H H31 0.4136 0.5871 0.525 0.019 Uiso calc U R 1
C C32 0.41712(13) 0.60486(11) 0.76009(11) 0.0116(2) Uani d . . 1
C C33 0.43639(13) 0.57834(11) 0.85804(11) 0.0135(2) Uani d . . 1
H H33 0.3786 0.5573 0.9025 0.016 Uiso calc U R 1
C C34 0.53970(14) 0.58265(12) 0.89060(12) 0.0178(3) Uani d . . 1
H H34 0.5521 0.5648 0.9572 0.021 Uiso calc U R 1
C C35 0.62475(15) 0.61306(13) 0.82563(13) 0.0205(3) Uani d . . 1
H H35 0.6952 0.6163 0.8478 0.025 Uiso calc U R 1
C C36 0.60660(14) 0.63872(13) 0.72832(13) 0.0192(3) Uani d . . 1
H H36 0.6653 0.6589 0.6839 0.023 Uiso calc U R 1
C C37 0.50348(13) 0.63520(12) 0.69503(12) 0.0154(3) Uani d . . 1
H H37 0.4916 0.6533 0.6283 0.019 Uiso calc U R 1
C C38 0.03836(13) 0.50724(11) 0.79868(11) 0.0128(2) Uani d . . 1
C C39 0.05448(15) 0.39845(12) 0.79812(12) 0.0182(3) Uani d . . 1
H H39 0.0921 0.3545 0.8482 0.022 Uiso calc U R 1
C C40 0.01552(17) 0.35422(14) 0.72424(13) 0.0242(3) Uani d . . 1
H H40 0.0269 0.2801 0.7231 0.029 Uiso calc U R 1
C C41 -0.03983(16) 0.42005(15) 0.65290(13) 0.0244(3) Uani d . . 1
C C42 -0.05898(14) 0.52791(14) 0.65179(13) 0.0205(3) Uani d . . 1
H H42 -0.0975 0.5714 0.6018 0.025 Uiso calc U R 1
C C43 -0.02031(13) 0.57145(12) 0.72593(12) 0.0158(3) Uani d . . 1
H H43 -0.0339 0.6461 0.7272 0.019 Uiso calc U R 1
Cl Cl1 0.20603(3) 0.44355(3) 0.95528(3) 0.01605(7) Uani d . . 1
F F1 -0.07691(12) 0.37730(10) 0.58056(10) 0.0391(3) Uani d . . 1
F F2 0.63508(11) 1.04525(9) 0.56694(9) 0.0318(2) Uani d . . 1
F F3 0.57897(10) 1.00543(8) 0.75951(8) 0.0277(2) Uani d . . 1
F F4 0.74801(9) 0.80177(7) 0.71604(7) 0.02087(19) Uani d . . 1
F F5 0.80281(9) 0.84106(8) 0.52589(7) 0.0225(2) Uani d . . 1
F F6 0.56745(9) 0.87993(10) 0.61208(8) 0.0283(2) Uani d . . 1
F F7 0.81450(10) 0.96515(9) 0.67429(8) 0.0269(2) Uani d . . 1
P P1 0.10836(3) 0.77915(3) 0.90110(3) 0.00870(6) Uani d . . 1
P P2 0.27491(3) 0.60301(3) 0.72776(3) 0.00878(6) Uani d . . 1
P P3 0.07015(3) 0.57717(3) 0.89953(3) 0.01114(7) Uani d . . 1
Sb Sb1 0.68989(2) 0.92428(2) 0.64175(2) 0.01205(3) Uani d . . 1

loop_
_atom_site_aniso_label
_atom_site_aniso_U_11
_atom_site_aniso_U_22
_atom_site_aniso_U_33
_atom_site_aniso_U_12
_atom_site_aniso_U_13
_atom_site_aniso_U_23
C1 0.0109(6) 0.0097(5) 0.0087(5) -0.0053(5) 0.0001(4) -0.0001(4)
C2 0.0102(6) 0.0096(5) 0.0110(6) -0.0037(5) -0.0002(5) 0.0000(4)
C3 0.0118(6) 0.0157(6) 0.0121(6) -0.0052(5) -0.0010(5) 0.0004(5)
C4 0.0125(6) 0.0184(7) 0.0169(7) -0.0055(5) -0.0024(5) 0.0006(5)
C5 0.0131(6) 0.0173(6) 0.0186(7) -0.0057(5) 0.0027(5) 0.0001(5)
C6 0.0178(7) 0.0164(6) 0.0114(6) -0.0067(5) 0.0029(5) -0.0015(5)
C7 0.0158(6) 0.0109(6) 0.0115(6) -0.0059(5) -0.0015(5) 0.0000(5)
C8 0.0107(6) 0.0114(6) 0.0093(6) -0.0037(5) -0.0021(4) -0.0010(4)
C9 0.0176(7) 0.0142(6) 0.0131(6) -0.0074(5) -0.0037(5) 0.0017(5)
C10 0.0185(7) 0.0168(6) 0.0126(6) -0.0050(5) -0.0054(5) 0.0027(5)
C11 0.0142(6) 0.0203(7) 0.0144(6) -0.0040(5) -0.0062(5) -0.0009(5)
C12 0.0156(6) 0.0173(6) 0.0178(7) -0.0071(5) -0.0061(5) -0.0012(5)
C13 0.0144(6) 0.0112(6) 0.0141(6) -0.0050(5) -0.0040(5) -0.0002(5)
C14 0.0137(6) 0.0092(5) 0.0096(6) -0.0055(5) -0.0023(5) -0.0002(4)
C15 0.0136(6) 0.0117(6) 0.0125(6) -0.0049(5) -0.0032(5) 0.0002(5)
C16 0.0205(7) 0.0138(6) 0.0150(6) -0.0066(5) -0.0078(5) 0.0031(5)
C17 0.0282(8) 0.0176(7) 0.0124(6) -0.0136(6) -0.0042(6) 0.0035(5)
C18 0.0201(7) 0.0172(6) 0.0149(6) -0.0114(6) 0.0017(5) -0.0007(5)
C19 0.0133(6) 0.0115(6) 0.0154(6) -0.0050(5) -0.0009(5) -0.0006(5)
C20 0.0096(6) 0.0095(5) 0.0118(6) -0.0034(5) 0.0012(5) -0.0013(4)
C21 0.0110(6) 0.0120(6) 0.0152(6) -0.0044(5) -0.0019(5) 0.0008(5)
C22 0.0130(6) 0.0107(6) 0.0229(7) -0.0040(5) -0.0025(5) 0.0011(5)
C23 0.0164(7) 0.0114(6) 0.0231(7) -0.0053(5) -0.0004(6) -0.0035(5)
C24 0.0189(7) 0.0165(7) 0.0160(7) -0.0073(6) -0.0025(5) -0.0031(5)
C25 0.0143(6) 0.0138(6) 0.0132(6) -0.0054(5) -0.0012(5) -0.0008(5)
C26 0.0124(6) 0.0111(6) 0.0098(6) -0.0052(5) -0.0012(5) 0.0010(4)
C27 0.0112(6) 0.0128(6) 0.0106(6) -0.0051(5) -0.0015(5) -0.0010(5)
C28 0.0145(6) 0.0152(6) 0.0151(6) -0.0050(5) -0.0064(5) 0.0021(5)
C29 0.0211(7) 0.0251(7) 0.0137(7) -0.0105(6) -0.0061(6) 0.0078(6)
C30 0.0163(7) 0.0291(8) 0.0130(7) -0.0083(6) 0.0004(5) 0.0052(6)
C31 0.0116(6) 0.0181(6) 0.0131(6) -0.0031(5) 0.0012(5) 0.0010(5)
C32 0.0095(6) 0.0099(5) 0.0148(6) -0.0034(5) -0.0019(5) 0.0008(5)
C33 0.0126(6) 0.0127(6) 0.0156(6) -0.0052(5) -0.0032(5) 0.0026(5)
C34 0.0165(7) 0.0180(7) 0.0211(7) -0.0074(6) -0.0078(6) 0.0045(6)
C35 0.0145(7) 0.0218(7) 0.0299(8) -0.0103(6) -0.0089(6) 0.0050(6)
C36 0.0135(6) 0.0202(7) 0.0263(8) -0.0098(6) -0.0027(6) 0.0055(6)
C37 0.0126(6) 0.0155(6) 0.0178(7) -0.0058(5) -0.0018(5) 0.0040(5)
C38 0.0115(6) 0.0144(6) 0.0137(6) -0.0078(5) 0.0007(5) -0.0021(5)
C39 0.0224(7) 0.0165(7) 0.0188(7) -0.0128(6) -0.0001(6) 0.0002(5)
C40 0.0294(9) 0.0209(7) 0.0272(8) -0.0175(7) -0.0003(7) -0.0052(6)
C41 0.0208(8) 0.0317(9) 0.0257(8) -0.0164(7) -0.0028(6) -0.0104(7)
C42 0.0141(7) 0.0261(8) 0.0218(7) -0.0077(6) -0.0051(6) -0.0040(6)
C43 0.0110(6) 0.0170(6) 0.0198(7) -0.0057(5) -0.0031(5) -0.0022(5)
Cl1 0.01875(16) 0.01536(15) 0.01565(15) -0.00864(13) -0.00330(12) 0.00544(12)
F1 0.0443(7) 0.0428(7) 0.0413(7) -0.0254(6) -0.0161(6) -0.0117(5)
F2 0.0357(6) 0.0212(5) 0.0309(6) -0.0031(4) -0.0077(5) 0.0123(4)
F3 0.0268(5) 0.0240(5) 0.0210(5) -0.0025(4) 0.0049(4) -0.0068(4)
F4 0.0282(5) 0.0163(4) 0.0209(5) -0.0093(4) -0.0108(4) 0.0062(3)
F5 0.0228(5) 0.0231(5) 0.0173(4) -0.0081(4) 0.0041(4) -0.0039(4)
F6 0.0187(5) 0.0430(6) 0.0300(5) -0.0176(5) -0.0091(4) 0.0015(5)
F7 0.0262(5) 0.0283(5) 0.0353(6) -0.0189(4) -0.0093(4) -0.0012(4)
P1 0.00922(14) 0.00872(14) 0.00826(14) -0.00384(12) -0.00141(11) -0.00001(11)
P2 0.00815(14) 0.00857(14) 0.00887(14) -0.00319(11) -0.00025(11) 0.00047(11)
P3 0.01201(15) 0.01152(15) 0.01091(15) -0.00697(13) 0.00041(12) 0.00013(12)
Sb1 0.01115(4) 0.01186(4) 0.01279(5) -0.00413(3) -0.00263(3) 0.00065(3)

loop_
_atom_type_symbol
_atom_type_description
_atom_type_scat_dispersion_real
_atom_type_scat_dispersion_imag
_atom_type_scat_source
C C 0.0033 0.0016 'International Tables Vol C Tables 4.2.6.8 and 6.1.1.4'
H H 0.0000 0.0000 'International Tables Vol C Tables 4.2.6.8 and 6.1.1.4'
F F 0.0171 0.0103 'International Tables Vol C Tables 4.2.6.8 and 6.1.1.4'
P P 0.1023 0.0942 'International Tables Vol C Tables 4.2.6.8 and 6.1.1.4'
Cl Cl 0.1484 0.1585 'International Tables Vol C Tables 4.2.6.8 and 6.1.1.4'
Sb Sb -0.5866 1.5461 'International Tables Vol C Tables 4.2.6.8 and 6.1.1.4'

loop_
_geom_angle_atom_site_label_1
_geom_angle_atom_site_label_2
_geom_angle_atom_site_label_3
_geom_angle
P2 C1 P1 123.19(7)
P2 C1 P3 125.06(7)
P1 C1 P3 111.02(7)
C7 C2 C3 119.51(13)
C7 C2 P1 121.49(10)
C3 C2 P1 118.93(10)
C4 C3 C2 120.29(13)
C4 C3 H3 119.9
C2 C3 H3 119.9
C3 C4 C5 119.94(14)
C3 C4 H4 120.0
C5 C4 H4 120.0
C6 C5 C4 120.15(14)
C6 C5 H5 119.9
C4 C5 H5 119.9
C5 C6 C7 120.35(13)
C5 C6 H6 119.8
C7 C6 H6 119.8
C6 C7 C2 119.74(13)
C6 C7 H7 120.1
C2 C7 H7 120.1
C13 C8 C9 119.55(12)
C13 C8 P1 121.55(10)
C9 C8 P1 118.82(10)
C10 C9 C8 120.15(13)
C10 C9 H9 119.9
C8 C9 H9 119.9
C9 C10 C11 120.02(14)
C9 C10 H10 120.0
C11 C10 H10 120.0
C12 C11 C10 120.35(13)
C12 C11 H11 119.8
C10 C11 H11 119.8
C11 C12 C13 119.97(13)
C11 C12 H12 120.0
C13 C12 H12 120.0
C12 C13 C8 119.94(13)
C12 C13 H13 120.0
C8 C13 H13 120.0
C15 C14 C19 119.45(13)
C15 C14 P1 120.38(11)
C19 C14 P1 119.93(10)
C16 C15 C14 119.59(13)
C16 C15 H15 120.2
C14 C15 H15 120.2
C17 C16 C15 120.71(14)
C17 C16 H16 119.6
C15 C16 H16 119.6
C16 C17 C18 119.97(14)
C16 C17 H17 120.0
C18 C17 H17 120.0
C19 C18 C17 119.76(14)
C19 C18 H18 120.1
C17 C18 H18 120.1
C18 C19 C14 120.38(13)
C18 C19 H19 119.8
C14 C19 H19 119.8
C21 C20 C25 119.65(12)
C21 C20 P2 120.87(10)
C25 C20 P2 119.48(10)
C22 C21 C20 119.93(13)
C22 C21 H21 120.0
C20 C21 H21 120.0
C23 C22 C21 120.41(14)
C23 C22 H22 119.8
C21 C22 H22 119.8
C24 C23 C22 119.76(13)
C24 C23 H23 120.1
C22 C23 H23 120.1
C23 C24 C25 120.37(14)
C23 C24 H24 119.8
C25 C24 H24 119.8
C24 C25 C20 119.85(13)
C24 C25 H25 120.1
C20 C25 H25 120.1
C27 C26 C31 119.18(12)
C27 C26 P2 121.29(10)
C31 C26 P2 119.51(10)
C28 C27 C26 120.26(13)
C28 C27 H27 119.9
C26 C27 H27 119.9
C29 C28 C27 119.89(13)
C29 C28 H28 120.1
C27 C28 H28 120.1
C28 C29 C30 120.12(14)
C28 C29 H29 119.9
C30 C29 H29 119.9
C31 C30 C29 120.32(14)
C31 C30 H30 119.8
C29 C30 H30 119.8
C30 C31 C26 119.97(14)
C30 C31 H31 120.0
C26 C31 H31 120.0
C33 C32 C37 119.21(13)
C33 C32 P2 116.68(10)
C37 C32 P2 124.05(11)
C34 C33 C32 120.43(13)
C34 C33 H33 119.8
C32 C33 H33 119.8
C35 C34 C33 119.97(14)
C35 C34 H34 120.0
C33 C34 H34 120.0
C36 C35 C34 119.86(14)
C36 C35 H35 120.1
C34 C35 H35 120.1
C35 C36 C37 120.73(14)
C35 C36 H36 119.6
C37 C36 H36 119.6
C36 C37 C32 119.80(14)
C36 C37 H37 120.1
C32 C37 H37 120.1
C39 C38 C43 119.05(13)
C39 C38 P3 123.72(12)
C43 C38 P3 116.71(10)
C40 C39 C38 120.21(15)
C40 C39 H39 119.9
C38 C39 H39 119.9
C41 C40 C39 118.74(15)
C41 C40 H40 120.6
C39 C40 H40 120.6
F1 C41 C42 118.25(16)
F1 C41 C40 118.97(16)
C42 C41 C40 122.78(15)
C41 C42 C43 118.11(15)
C41 C42 H42 120.9
C43 C42 H42 120.9
C42 C43 C38 121.08(14)
C42 C43 H43 119.5
C38 C43 H43 119.5
C1 P1 C14 112.07(6)
C1 P1 C2 106.75(6)
C14 P1 C2 109.03(6)
C1 P1 C8 115.92(6)
C14 P1 C8 106.47(6)
C2 P1 C8 106.32(6)
C1 P2 C26 113.67(6)
C1 P2 C20 113.19(6)
C26 P2 C20 104.38(6)
C1 P2 C32 109.22(6)
C26 P2 C32 109.58(6)
C20 P2 C32 106.47(6)
C1 P3 C38 104.31(6)
C1 P3 Cl1 107.15(5)
C38 P3 Cl1 100.55(5)
F2 Sb1 F6 91.41(5)
F2 Sb1 F5 90.64(5)
F6 Sb1 F5 89.75(5)
F2 Sb1 F4 179.02(5)
F6 Sb1 F4 89.26(5)
F5 Sb1 F4 88.63(4)
F2 Sb1 F3 90.52(5)
F6 Sb1 F3 90.68(5)
F5 Sb1 F3 178.75(5)
F4 Sb1 F3 90.20(5)
F2 Sb1 F7 90.44(5)
F6 Sb1 F7 178.15(5)
F5 Sb1 F7 90.37(5)
F4 Sb1 F7 88.90(4)
F3 Sb1 F7 89.16(5)

loop_
_geom_bond_atom_site_label_1
_geom_bond_atom_site_label_2
_geom_bond_distance
C1 P2 1.7580(13)
C1 P1 1.7610(13)
C1 P3 1.7828(13)
C2 C7 1.3963(19)
C2 C3 1.3998(19)
C2 P1 1.8122(14)
C3 C4 1.387(2)
C3 H3 0.95
C4 C5 1.391(2)
C4 H4 0.95
C5 C6 1.384(2)
C5 H5 0.95
C6 C7 1.395(2)
C6 H6 0.95
C7 H7 0.95
C8 C13 1.3979(19)
C8 C9 1.4003(19)
C8 P1 1.8148(13)
C9 C10 1.388(2)
C9 H9 0.95
C10 C11 1.390(2)
C10 H10 0.95
C11 C12 1.388(2)
C11 H11 0.95
C12 C13 1.3959(19)
C12 H12 0.95
C13 H13 0.95
C14 C15 1.3958(19)
C14 C19 1.4005(19)
C14 P1 1.8065(14)
C15 C16 1.392(2)
C15 H15 0.95
C16 C17 1.384(2)
C16 H16 0.95
C17 C18 1.392(2)
C17 H17 0.95
C18 C19 1.389(2)
C18 H18 0.95
C19 H19 0.95
C20 C21 1.3964(19)
C20 C25 1.3998(19)
C20 P2 1.8118(13)
C21 C22 1.3915(19)
C21 H21 0.95
C22 C23 1.391(2)
C22 H22 0.95
C23 C24 1.388(2)
C23 H23 0.95
C24 C25 1.394(2)
C24 H24 0.95
C25 H25 0.95
C26 C27 1.3932(19)
C26 C31 1.4042(19)
C26 P2 1.8062(14)
C27 C28 1.3927(19)
C27 H27 0.95
C28 C29 1.384(2)
C28 H28 0.95
C29 C30 1.389(2)
C29 H29 0.95
C30 C31 1.381(2)
C30 H30 0.95
C31 H31 0.95
C32 C33 1.4002(19)
C32 C37 1.4006(19)
C32 P2 1.8193(14)
C33 C34 1.391(2)
C33 H33 0.95
C34 C35 1.389(2)
C34 H34 0.95
C35 C36 1.387(2)
C35 H35 0.95
C36 C37 1.390(2)
C36 H36 0.95
C37 H37 0.95
C38 C39 1.3972(19)
C38 C43 1.399(2)
C38 P3 1.8290(14)
C39 C40 1.394(2)
C39 H39 0.95
C40 C41 1.379(3)
C40 H40 0.95
C41 F1 1.3532(18)
C41 C42 1.376(2)
C42 C43 1.390(2)
C42 H42 0.95
C43 H43 0.95
Cl1 P3 2.1271(5)
F2 Sb1 1.8635(10)
F3 Sb1 1.8792(10)
F4 Sb1 1.8789(9)
F5 Sb1 1.8772(9)
F6 Sb1 1.8697(10)
F7 Sb1 1.8796(9)
